data_4332792
loop_
_publ_author_name
'Green, Shaun P.'
'Jones, Cameron'
'Lippert, Kai-Alexander'
'Mills, David P.'
'Stasch, Andreas'

_publ_section_title
;
 Complexes of an Anionic Gallium(I)N-Heterocyclic Carbene Analogue with
 Group 14 Element(II) Fragments:&#x00A0; Synthetic, Structural and
 Theoretical Studies
;
_journal_issue 18
_journal_name_full 'Inorganic Chemistry'
_journal_page_first 7242
_journal_page_last 7251
_journal_paper_doi 10.1021/ic060851t
_journal_volume 45
_journal_year 2006
_chemical_formula_sum 'C46 H90 Ga K N4 Si4 Sn'
_chemical_formula_weight 1039.09
_chemical_name_systematic
; 
 ? 
;
_space_group_IT_number 61
_symmetry_cell_setting orthorhombic
_symmetry_space_group_name_Hall '-P 2ac 2ab'
_symmetry_space_group_name_H-M 'P b c a'
_atom_sites_solution_hydrogens geom
_atom_sites_solution_primary direct
_atom_sites_solution_secondary difmap
_audit_creation_method SHELXL-97
_cell_angle_alpha 90.00
_cell_angle_beta 90.00
_cell_angle_gamma 90.00
_cell_formula_units_Z 8
_cell_length_a 20.846(4)
_cell_length_b 19.909(4)
_cell_length_c 28.145(6)
_cell_measurement_temperature 150(2)
_cell_volume 11681(4)
_computing_structure_refinement 'SHELXL-97 (Sheldrick, 1997)'
_computing_structure_solution 'SHELXS-97 (Sheldrick, 1990)'
_diffrn_ambient_temperature 150(2)
_diffrn_measured_fraction_theta_full 0.993
_diffrn_measured_fraction_theta_max 0.993
_diffrn_measurement_device_type 'Nonius Kappa CCD'
_diffrn_radiation_monochromator graphite
_diffrn_radiation_source 'fine-focus sealed tube'
_diffrn_radiation_type MoK\a
_diffrn_radiation_wavelength 0.71073
_diffrn_reflns_av_R_equivalents 0.0792
_diffrn_reflns_av_sigmaI/netI 0.0443
_diffrn_reflns_limit_h_max 27
_diffrn_reflns_limit_h_min -27
_diffrn_reflns_limit_k_max 25
_diffrn_reflns_limit_k_min -25
_diffrn_reflns_limit_l_max 36
_diffrn_reflns_limit_l_min -36
_diffrn_reflns_number 103668
_diffrn_reflns_theta_full 27.55
_diffrn_reflns_theta_max 27.55
_diffrn_reflns_theta_min 2.92
_exptl_absorpt_coefficient_mu 1.073
_exptl_absorpt_correction_T_max 0.808
_exptl_absorpt_correction_T_min 0.648
_exptl_absorpt_correction_type multi-scan
_exptl_absorpt_process_details 'Sortav (Blessing, 1995)'
_exptl_crystal_colour red
_exptl_crystal_density_diffrn 1.182
_exptl_crystal_density_method 'not measured'
_exptl_crystal_description block
_exptl_crystal_F_000 4400
_exptl_crystal_size_max 0.30
_exptl_crystal_size_mid 0.25
_exptl_crystal_size_min 0.20
_refine_diff_density_max 0.810
_refine_diff_density_min -0.758
_refine_diff_density_rms 0.075
_refine_ls_extinction_method none
_refine_ls_goodness_of_fit_ref 1.021
_refine_ls_hydrogen_treatment constr
_refine_ls_matrix_type full
_refine_ls_number_parameters 538
_refine_ls_number_reflns 13392
_refine_ls_number_restraints 18
_refine_ls_restrained_S_all 1.032
_refine_ls_R_factor_all 0.0569
_refine_ls_R_factor_gt 0.0368
_refine_ls_shift/su_max 0.002
_refine_ls_shift/su_mean 0.000
_refine_ls_structure_factor_coef Fsqd
_refine_ls_weighting_details 'calc w=1/[\s^2^(Fo^2^)+(0.0266P)^2^+11.2223P] where P=(Fo^2^+2Fc^2^)/3'
_refine_ls_weighting_scheme calc
_refine_ls_wR_factor_gt 0.0745
_refine_ls_wR_factor_ref 0.0814
_reflns_number_gt 10320
_reflns_number_total 13392
_reflns_threshold_expression >2sigma(I)
_cod_data_source_file ic060851tsup2.cif
_cod_data_source_block compound4
_cod_original_sg_symbol_H-M Pbca
_cod_database_code 4332792

loop_
_symmetry_equiv_pos_as_xyz
'x, y, z'
'-x+1/2, -y, z+1/2'
'x+1/2, -y+1/2, -z'
'-x, y+1/2, -z+1/2'
'-x, -y, -z'
'x-1/2, y, -z-1/2'
'-x-1/2, y-1/2, z'
'x, -y-1/2, z-1/2'

loop_
_atom_site_label
_atom_site_type_symbol
_atom_site_fract_x
_atom_site_fract_y
_atom_site_fract_z
_atom_site_U_iso_or_equiv
_atom_site_adp_type
_atom_site_occupancy
_atom_site_symmetry_multiplicity
_atom_site_calc_flag
_atom_site_refinement_flags
Sn1 Sn 0.008797(8) 0.253434(8) 0.353079(5) 0.02022(5) Uani 1 1 d .
Ga1 Ga -0.113617(12) 0.212634(14) 0.369706(9) 0.01966(7) Uani 1 1 d .
K1 K -0.03334(3) 0.25318(3) 0.22754(2) 0.03473(14) Uani 1 1 d .
Si1 Si -0.03059(3) 0.40980(4) 0.38964(2) 0.02529(16) Uani 1 1 d .
Si2 Si 0.10399(3) 0.35544(4) 0.42288(3) 0.02689(16) Uani 1 1 d .
Si3 Si 0.03765(4) 0.12922(4) 0.44078(3) 0.03377(18) Uani 1 1 d .
Si4 Si 0.10447(4) 0.12042(4) 0.33907(3) 0.03709(19) Uani 1 1 d .
N1 N -0.17782(9) 0.22126(10) 0.32071(7) 0.0203(4) Uani 1 1 d .
N2 N -0.18405(9) 0.20750(11) 0.41291(7) 0.0230(5) Uani 1 1 d .
N3 N 0.03556(13) 0.19206(13) 0.15233(9) 0.0436(6) Uani 1 1 d .
N4 N 0.01647(13) 0.34106(13) 0.15817(9) 0.0441(6) Uani 1 1 d .
C1 C -0.23871(12) 0.22435(13) 0.34133(9) 0.0253(6) Uani 1 1 d .
H1 H -0.2761 0.2321 0.3228 0.030 Uiso 1 1 calc R
C2 C -0.24192(12) 0.21588(14) 0.38862(9) 0.0275(6) Uani 1 1 d .
H2 H -0.2819 0.2156 0.4049 0.033 Uiso 1 1 calc R
C3 C -0.17382(11) 0.22006(13) 0.27033(8) 0.0215(5) Uani 1 1 d .
C4 C -0.18546(12) 0.27901(13) 0.24372(9) 0.0246(5) Uani 1 1 d .
C5 C -0.18119(13) 0.27585(15) 0.19414(9) 0.0328(6) Uani 1 1 d .
H5 H -0.1891 0.3152 0.1759 0.039 Uiso 1 1 calc R
C6 C -0.16583(14) 0.21702(15) 0.17129(9) 0.0362(7) Uani 1 1 d .
H6 H -0.1629 0.2160 0.1376 0.043 Uiso 1 1 calc R
C7 C -0.15472(13) 0.15935(14) 0.19727(9) 0.0326(6) Uani 1 1 d .
H7 H -0.1438 0.1190 0.1811 0.039 Uiso 1 1 calc R
C8 C -0.15915(12) 0.15908(13) 0.24673(9) 0.0252(5) Uani 1 1 d .
C9 C -0.20411(13) 0.34471(13) 0.26701(9) 0.0290(6) Uani 1 1 d .
H9 H -0.2000 0.3388 0.3022 0.035 Uiso 1 1 calc R
C10 C -0.15987(17) 0.40241(15) 0.25235(11) 0.0485(8) Uani 1 1 d .
H10A H -0.1153 0.3904 0.2595 0.073 Uiso 1 1 calc R
H10B H -0.1716 0.4431 0.2700 0.073 Uiso 1 1 calc R
H10C H -0.1644 0.4107 0.2182 0.073 Uiso 1 1 calc R
C11 C -0.27424(15) 0.36243(17) 0.25634(12) 0.0483(8) Uani 1 1 d .
H11A H -0.2791 0.3720 0.2224 0.073 Uiso 1 1 calc R
H11B H -0.2866 0.4021 0.2748 0.073 Uiso 1 1 calc R
H11C H -0.3018 0.3245 0.2651 0.073 Uiso 1 1 calc R
C12 C -0.15356(13) 0.09326(13) 0.27428(9) 0.0306(6) Uani 1 1 d .
H12 H -0.1298 0.1028 0.3044 0.037 Uiso 1 1 calc R
C13 C -0.11707(15) 0.03856(15) 0.24762(11) 0.0436(8) Uani 1 1 d .
H13A H -0.1419 0.0245 0.2198 0.065 Uiso 1 1 calc R
H13B H -0.1104 0.0000 0.2686 0.065 Uiso 1 1 calc R
H13C H -0.0754 0.0561 0.2373 0.065 Uiso 1 1 calc R
C14 C -0.22067(14) 0.06788(15) 0.28763(11) 0.0407(7) Uani 1 1 d .
H14A H -0.2436 0.1030 0.3052 0.061 Uiso 1 1 calc R
H14B H -0.2168 0.0277 0.3076 0.061 Uiso 1 1 calc R
H14C H -0.2445 0.0567 0.2587 0.061 Uiso 1 1 calc R
C15 C -0.18631(11) 0.17853(13) 0.45930(8) 0.0231(5) Uani 1 1 d .
C16 C -0.20189(11) 0.10985(14) 0.46491(9) 0.0257(6) Uani 1 1 d .
C17 C -0.20100(12) 0.08289(14) 0.51070(9) 0.0304(6) Uani 1 1 d .
H17 H -0.2110 0.0368 0.5151 0.037 Uiso 1 1 calc R
C18 C -0.18592(13) 0.12169(16) 0.54958(9) 0.0354(7) Uani 1 1 d .
H18 H -0.1851 0.1022 0.5804 0.042 Uiso 1 1 calc R
C19 C -0.17189(13) 0.18903(15) 0.54385(9) 0.0335(6) Uani 1 1 d .
H19 H -0.1621 0.2155 0.5710 0.040 Uiso 1 1 calc R
C20 C -0.17185(12) 0.21903(14) 0.49898(9) 0.0273(6) Uani 1 1 d .
C21 C -0.22185(12) 0.06656(14) 0.42323(10) 0.0308(6) Uani 1 1 d .
H21 H -0.2101 0.0909 0.3934 0.037 Uiso 1 1 calc R
C22 C -0.18916(14) -0.00247(15) 0.42201(11) 0.0418(7) Uani 1 1 d .
H22A H -0.1425 0.0034 0.4223 0.063 Uiso 1 1 calc R
H22B H -0.2019 -0.0264 0.3931 0.063 Uiso 1 1 calc R
H22C H -0.2022 -0.0285 0.4499 0.063 Uiso 1 1 calc R
C23 C -0.29476(14) 0.05667(17) 0.42325(12) 0.0446(8) Uani 1 1 d .
H23A H -0.3072 0.0293 0.4507 0.067 Uiso 1 1 calc R
H23B H -0.3078 0.0339 0.3939 0.067 Uiso 1 1 calc R
H23C H -0.3160 0.1005 0.4252 0.067 Uiso 1 1 calc R
C24 C -0.15812(14) 0.29317(14) 0.49271(10) 0.0348(7) Uani 1 1 d .
H24 H -0.1353 0.2983 0.4617 0.042 Uiso 1 1 calc R
C25 C -0.11504(16) 0.32353(17) 0.53071(10) 0.0457(8) Uani 1 1 d .
H25A H -0.1381 0.3249 0.5610 0.069 Uiso 1 1 calc R
H25B H -0.1029 0.3692 0.5214 0.069 Uiso 1 1 calc R
H25C H -0.0763 0.2960 0.5341 0.069 Uiso 1 1 calc R
C26 C -0.22033(18) 0.33255(18) 0.48890(14) 0.0611(10) Uani 1 1 d .
H26A H -0.2450 0.3164 0.4616 0.092 Uiso 1 1 calc R
H26B H -0.2106 0.3804 0.4847 0.092 Uiso 1 1 calc R
H26C H -0.2455 0.3264 0.5180 0.092 Uiso 1 1 calc R
C27 C 0.01785(11) 0.33617(13) 0.40868(8) 0.0225(5) Uani 1 1 d .
H27 H -0.0021 0.3187 0.4385 0.027 Uiso 1 1 calc R
C28 C 0.00597(15) 0.44973(15) 0.33548(10) 0.0393(7) Uani 1 1 d .
H28A H 0.0473 0.4699 0.3439 0.059 Uiso 1 1 calc R
H28B H -0.0229 0.4846 0.3233 0.059 Uiso 1 1 calc R
H28C H 0.0125 0.4155 0.3110 0.059 Uiso 1 1 calc R
C29 C -0.04022(14) 0.47448(15) 0.43770(10) 0.0375(7) Uani 1 1 d .
H29A H -0.0517 0.4522 0.4676 0.056 Uiso 1 1 calc R
H29B H -0.0742 0.5061 0.4288 0.056 Uiso 1 1 calc R
H29C H 0.0002 0.4989 0.4418 0.056 Uiso 1 1 calc R
C30 C -0.11463(13) 0.38664(15) 0.37297(11) 0.0359(7) Uani 1 1 d .
H30A H -0.1137 0.3530 0.3476 0.054 Uiso 1 1 calc R
H30B H -0.1374 0.4267 0.3619 0.054 Uiso 1 1 calc R
H30C H -0.1367 0.3680 0.4007 0.054 Uiso 1 1 calc R
C31 C 0.11998(14) 0.44439(15) 0.44165(11) 0.0417(7) Uani 1 1 d .
H31A H 0.1062 0.4751 0.4164 0.063 Uiso 1 1 calc R
H31B H 0.1660 0.4503 0.4475 0.063 Uiso 1 1 calc R
H31C H 0.0961 0.4542 0.4708 0.063 Uiso 1 1 calc R
C32 C 0.15713(13) 0.34261(17) 0.36991(10) 0.0407(7) Uani 1 1 d .
H32A H 0.1560 0.2953 0.3604 0.061 Uiso 1 1 calc R
H32B H 0.2012 0.3552 0.3780 0.061 Uiso 1 1 calc R
H32C H 0.1420 0.3706 0.3436 0.061 Uiso 1 1 calc R
C33 C 0.13452(14) 0.30434(16) 0.47418(10) 0.0401(7) Uani 1 1 d .
H33A H 0.1080 0.3130 0.5023 0.060 Uiso 1 1 calc R
H33B H 0.1791 0.3168 0.4810 0.060 Uiso 1 1 calc R
H33C H 0.1325 0.2565 0.4661 0.060 Uiso 1 1 calc R
C34 C 0.07027(12) 0.17299(13) 0.38749(9) 0.0256(6) Uani 1 1 d .
H34 H 0.1081 0.1983 0.4000 0.031 Uiso 1 1 calc R
C35 C -0.00711(14) 0.18491(16) 0.48252(10) 0.0400(7) Uani 1 1 d .
H35A H 0.0224 0.2181 0.4961 0.060 Uiso 1 1 calc R
H35B H -0.0258 0.1578 0.5081 0.060 Uiso 1 1 calc R
H35C H -0.0414 0.2081 0.4653 0.060 Uiso 1 1 calc R
C36 C -0.01799(17) 0.05988(17) 0.42384(13) 0.0563(9) Uani 1 1 d .
H36A H -0.0514 0.0774 0.4027 0.084 Uiso 1 1 calc R
H36B H -0.0379 0.0412 0.4525 0.084 Uiso 1 1 calc R
H36C H 0.0061 0.0246 0.4074 0.084 Uiso 1 1 calc R
C37 C 0.10349(16) 0.09189(19) 0.47804(13) 0.0571(10) Uani 1 1 d .
H37A H 0.1247 0.0559 0.4602 0.086 Uiso 1 1 calc R
H37B H 0.0852 0.0735 0.5074 0.086 Uiso 1 1 calc R
H37C H 0.1349 0.1268 0.4860 0.086 Uiso 1 1 calc R
C38 C 0.15684(14) 0.17243(17) 0.29924(11) 0.0482(8) Uani 1 1 d .
H38A H 0.1321 0.2105 0.2868 0.072 Uiso 1 1 calc R
H38B H 0.1721 0.1448 0.2727 0.072 Uiso 1 1 calc R
H38C H 0.1937 0.1892 0.3173 0.072 Uiso 1 1 calc R
C39 C 0.03922(16) 0.08240(17) 0.30166(12) 0.0509(9) Uani 1 1 d .
H39A H 0.0117 0.0542 0.3216 0.076 Uiso 1 1 calc R
H39B H 0.0584 0.0549 0.2765 0.076 Uiso 1 1 calc R
H39C H 0.0135 0.1183 0.2873 0.076 Uiso 1 1 calc R
C40 C 0.1556(2) 0.04844(19) 0.36030(15) 0.0694(12) Uani 1 1 d .
H40A H 0.1894 0.0656 0.3813 0.104 Uiso 1 1 calc R
H40B H 0.1752 0.0260 0.3329 0.104 Uiso 1 1 calc R
H40C H 0.1289 0.0163 0.3777 0.104 Uiso 1 1 calc R
C41 C 0.08945(19) 0.1653(3) 0.17642(16) 0.0881(14) Uani 1 1 d U
H41A H 0.0762 0.1261 0.1951 0.132 Uiso 1 1 calc R
H41B H 0.1075 0.1995 0.1976 0.132 Uiso 1 1 calc R
H41C H 0.1220 0.1516 0.1532 0.132 Uiso 1 1 calc R
C42 C 0.00098(19) 0.1389(2) 0.12892(15) 0.0670(11) Uani 1 1 d .
H42A H 0.0288 0.1176 0.1052 0.101 Uiso 1 1 calc R
H42B H -0.0370 0.1574 0.1132 0.101 Uiso 1 1 calc R
H42C H -0.0123 0.1053 0.1524 0.101 Uiso 1 1 calc R
C43 C 0.0547(3) 0.2411(2) 0.11613(16) 0.0882(15) Uani 1 1 d U
H43A H 0.0955 0.2252 0.1022 0.106 Uiso 1 1 calc R
H43B H 0.0221 0.2394 0.0905 0.106 Uiso 1 1 calc R
C44 C 0.0629(3) 0.3075(2) 0.12823(17) 0.0871(15) Uani 1 1 d U
H44A H 0.0658 0.3334 0.0983 0.104 Uiso 1 1 calc R
H44B H 0.1052 0.3114 0.1441 0.104 Uiso 1 1 calc R
C45 C -0.0368(2) 0.3687(2) 0.13103(15) 0.0710(12) Uani 1 1 d .
H45A H -0.0202 0.3985 0.1062 0.106 Uiso 1 1 calc R
H45B H -0.0650 0.3941 0.1523 0.106 Uiso 1 1 calc R
H45C H -0.0610 0.3320 0.1163 0.106 Uiso 1 1 calc R
C46 C 0.0484(2) 0.3969(2) 0.18228(15) 0.0814(13) Uani 1 1 d .
H46A H 0.0825 0.3794 0.2028 0.122 Uiso 1 1 calc R
H46B H 0.0171 0.4214 0.2017 0.122 Uiso 1 1 calc R
H46C H 0.0669 0.4273 0.1586 0.122 Uiso 1 1 calc R

loop_
_atom_site_aniso_label
_atom_site_aniso_U_11
_atom_site_aniso_U_22
_atom_site_aniso_U_33
_atom_site_aniso_U_23
_atom_site_aniso_U_13
_atom_site_aniso_U_12
Sn1 0.01780(9) 0.02335(9) 0.01950(8) -0.00001(7) 0.00049(6) -0.00024(7)
Ga1 0.01648(13) 0.02376(15) 0.01875(12) 0.00139(11) -0.00076(10) -0.00045(11)
K1 0.0314(3) 0.0464(4) 0.0263(3) -0.0001(3) 0.0027(2) -0.0013(3)
Si1 0.0272(4) 0.0237(4) 0.0250(3) -0.0010(3) -0.0022(3) 0.0010(3)
Si2 0.0206(4) 0.0328(4) 0.0273(4) -0.0053(3) -0.0006(3) -0.0023(3)
Si3 0.0279(4) 0.0334(5) 0.0400(4) 0.0119(3) -0.0044(3) 0.0000(3)
Si4 0.0316(4) 0.0317(5) 0.0479(5) -0.0110(4) -0.0001(4) 0.0066(4)
N1 0.0168(10) 0.0258(11) 0.0183(10) 0.0012(8) -0.0008(8) 0.0001(9)
N2 0.0185(10) 0.0313(12) 0.0193(10) 0.0046(9) -0.0006(8) 0.0019(9)
N3 0.0485(16) 0.0367(15) 0.0456(15) -0.0049(12) 0.0142(13) -0.0040(12)
N4 0.0602(17) 0.0333(15) 0.0390(14) 0.0019(11) 0.0030(13) 0.0002(13)
C1 0.0170(12) 0.0321(15) 0.0268(13) 0.0045(11) -0.0017(10) 0.0046(11)
C2 0.0159(12) 0.0387(16) 0.0279(13) 0.0037(11) 0.0022(10) 0.0042(11)
C3 0.0175(12) 0.0276(14) 0.0195(12) 0.0014(10) -0.0025(9) -0.0010(10)
C4 0.0203(13) 0.0275(14) 0.0261(13) 0.0015(10) -0.0041(10) 0.0001(11)
C5 0.0381(16) 0.0355(16) 0.0250(13) 0.0072(11) -0.0047(12) 0.0002(13)
C6 0.0446(17) 0.0447(18) 0.0194(13) -0.0005(12) 0.0012(12) 0.0013(14)
C7 0.0372(16) 0.0339(16) 0.0268(14) -0.0064(12) 0.0007(12) 0.0030(13)
C8 0.0216(13) 0.0296(15) 0.0245(13) 0.0005(11) -0.0028(10) 0.0015(11)
C9 0.0348(15) 0.0249(14) 0.0272(13) 0.0035(11) -0.0077(11) 0.0046(12)
C10 0.070(2) 0.0314(18) 0.0446(18) 0.0067(14) 0.0009(16) -0.0058(16)
C11 0.0484(19) 0.045(2) 0.052(2) -0.0069(15) -0.0156(15) 0.0217(16)
C12 0.0378(16) 0.0241(15) 0.0297(14) -0.0026(11) -0.0065(12) 0.0022(12)
C13 0.0483(19) 0.0303(17) 0.0522(19) -0.0066(14) -0.0063(15) 0.0103(14)
C14 0.0510(19) 0.0301(17) 0.0410(17) 0.0050(13) 0.0018(14) -0.0048(14)
C15 0.0154(12) 0.0350(15) 0.0189(12) 0.0054(10) 0.0023(9) 0.0026(11)
C16 0.0166(12) 0.0328(15) 0.0278(13) 0.0040(11) 0.0015(10) -0.0003(11)
C17 0.0277(14) 0.0324(16) 0.0312(14) 0.0109(12) 0.0022(11) -0.0003(12)
C18 0.0343(16) 0.0480(19) 0.0237(14) 0.0105(12) 0.0025(11) 0.0051(14)
C19 0.0361(16) 0.0435(18) 0.0208(13) 0.0007(12) 0.0004(11) 0.0038(13)
C20 0.0229(13) 0.0352(16) 0.0237(13) 0.0022(11) 0.0026(10) 0.0059(12)
C21 0.0275(14) 0.0358(16) 0.0289(14) 0.0030(12) -0.0017(11) -0.0039(12)
C22 0.0400(17) 0.0389(18) 0.0464(18) 0.0004(14) -0.0021(14) -0.0037(14)
C23 0.0319(16) 0.052(2) 0.0503(19) -0.0017(15) -0.0085(14) -0.0081(15)
C24 0.0452(17) 0.0345(17) 0.0248(14) 0.0003(12) 0.0011(12) 0.0021(14)
C25 0.061(2) 0.0420(19) 0.0345(16) -0.0037(14) -0.0006(15) -0.0096(16)
C26 0.064(2) 0.042(2) 0.077(3) -0.0049(18) -0.008(2) 0.0141(18)
C27 0.0205(12) 0.0260(14) 0.0209(12) -0.0018(10) 0.0013(9) 0.0006(10)
C28 0.0525(19) 0.0309(16) 0.0345(15) 0.0056(12) 0.0006(14) -0.0005(14)
C29 0.0396(17) 0.0336(17) 0.0392(16) -0.0080(13) -0.0023(13) 0.0087(13)
C30 0.0298(15) 0.0323(16) 0.0456(17) 0.0047(13) -0.0096(13) 0.0062(13)
C31 0.0313(16) 0.0409(18) 0.0529(19) -0.0122(15) -0.0052(14) -0.0056(14)
C32 0.0281(15) 0.055(2) 0.0392(16) -0.0091(15) 0.0044(13) -0.0083(14)
C33 0.0316(15) 0.051(2) 0.0376(16) -0.0012(14) -0.0121(13) -0.0024(14)
C34 0.0186(12) 0.0246(14) 0.0337(14) -0.0006(11) -0.0027(10) 0.0040(11)
C35 0.0325(16) 0.056(2) 0.0319(15) 0.0140(14) 0.0031(12) -0.0036(14)
C36 0.059(2) 0.043(2) 0.067(2) 0.0156(17) -0.0075(18) -0.0133(17)
C37 0.050(2) 0.061(2) 0.061(2) 0.0241(18) -0.0121(17) 0.0129(18)
C38 0.0339(17) 0.059(2) 0.051(2) -0.0216(16) 0.0149(14) 0.0004(15)
C39 0.056(2) 0.043(2) 0.054(2) -0.0154(16) -0.0024(16) -0.0082(16)
C40 0.069(3) 0.048(2) 0.091(3) -0.015(2) -0.005(2) 0.032(2)
C41 0.051(2) 0.143(4) 0.070(3) 0.012(3) 0.001(2) -0.005(3)
C42 0.070(3) 0.068(3) 0.063(2) -0.011(2) -0.005(2) -0.006(2)
C43 0.122(4) 0.062(3) 0.081(3) -0.007(2) 0.059(3) -0.010(3)
C44 0.121(4) 0.058(3) 0.082(3) 0.012(2) 0.051(3) 0.006(3)
C45 0.071(3) 0.073(3) 0.069(3) 0.024(2) -0.021(2) -0.015(2)
C46 0.079(3) 0.092(3) 0.072(3) -0.007(2) -0.018(2) -0.022(3)

loop_
_atom_type_symbol
_atom_type_description
_atom_type_scat_dispersion_real
_atom_type_scat_dispersion_imag
_atom_type_scat_source
C C 0.0033 0.0016 'International Tables Vol C Tables 4.2.6.8 and 6.1.1.4'
H H 0.0000 0.0000 'International Tables Vol C Tables 4.2.6.8 and 6.1.1.4'
N N 0.0061 0.0033 'International Tables Vol C Tables 4.2.6.8 and 6.1.1.4'
Si Si 0.0817 0.0704 'International Tables Vol C Tables 4.2.6.8 and 6.1.1.4'
K K 0.2009 0.2494 'International Tables Vol C Tables 4.2.6.8 and 6.1.1.4'
Ga Ga 0.2307 1.6083 'International Tables Vol C Tables 4.2.6.8 and 6.1.1.4'
Sn Sn -0.6537 1.4246 'International Tables Vol C Tables 4.2.6.8 and 6.1.1.4'

loop_
_geom_angle_atom_site_label_1
_geom_angle_atom_site_label_2
_geom_angle_atom_site_label_3
_geom_angle
C34 Sn1 C27 99.81(9)
C34 Sn1 Ga1 104.23(7)
C27 Sn1 Ga1 100.10(6)
C34 Sn1 K1 123.34(7)
C27 Sn1 K1 133.40(6)
Ga1 Sn1 K1 86.571(13)
N2 Ga1 N1 85.79(8)
N2 Ga1 Sn1 147.95(6)
N1 Ga1 Sn1 120.10(6)
N4 K1 N3 64.05(8)
N4 K1 C3 135.87(7)
N3 K1 C3 130.52(7)
N4 K1 C4 111.02(7)
N3 K1 C4 131.94(8)
C3 K1 C4 25.20(6)
N4 K1 C5 93.59(8)
N3 K1 C5 108.90(8)
C3 K1 C5 43.80(6)
C4 K1 C5 24.87(6)
N4 K1 C7 117.43(8)
N3 K1 C7 87.25(7)
C3 K1 C7 43.73(6)
C4 K1 C7 50.85(7)
C5 K1 C7 42.98(7)
N4 K1 C6 96.46(8)
N3 K1 C6 88.38(8)
C3 K1 C6 50.91(6)
C4 K1 C6 43.61(7)
C5 K1 C6 24.34(7)
C7 K1 C6 24.45(7)
N4 K1 C8 139.96(7)
N3 K1 C8 106.50(7)
C3 K1 C8 25.17(6)
C4 K1 C8 44.22(7)
C5 K1 C8 50.73(7)
C7 K1 C8 24.68(6)
C6 K1 C8 43.50(7)
N4 K1 Sn1 125.61(6)
N3 K1 Sn1 127.12(6)
C3 K1 Sn1 81.80(4)
C4 K1 Sn1 95.71(5)
C5 K1 Sn1 120.58(5)
C7 K1 Sn1 116.22(5)
C6 K1 Sn1 132.47(5)
C8 K1 Sn1 91.95(5)
C27 Si1 C30 112.73(12)
C27 Si1 C29 113.01(12)
C30 Si1 C29 104.44(14)
C27 Si1 C28 110.31(13)
C30 Si1 C28 106.28(14)
C29 Si1 C28 109.71(14)
C32 Si2 C33 109.72(14)
C32 Si2 C31 104.31(14)
C33 Si2 C31 103.57(14)
C32 Si2 C27 111.57(12)
C33 Si2 C27 112.15(12)
C31 Si2 C27 114.96(12)
C34 Si3 C36 111.55(15)
C34 Si3 C35 114.30(13)
C36 Si3 C35 106.85(16)
C34 Si3 C37 111.56(14)
C36 Si3 C37 107.69(17)
C35 Si3 C37 104.41(16)
C34 Si4 C38 110.50(13)
C34 Si4 C39 111.08(14)
C38 Si4 C39 107.98(15)
C34 Si4 C40 114.37(15)
C38 Si4 C40 106.25(18)
C39 Si4 C40 106.33(17)
C1 N1 C3 117.95(19)
C1 N1 Ga1 109.71(15)
C3 N1 Ga1 132.16(16)
C2 N2 C15 117.9(2)
C2 N2 Ga1 110.25(15)
C15 N2 Ga1 128.99(16)
C41 N3 C42 109.8(3)
C41 N3 C43 111.6(3)
C42 N3 C43 107.9(3)
C41 N3 K1 101.9(2)
C42 N3 K1 113.8(2)
C43 N3 K1 111.8(2)
C44 N4 C45 112.3(3)
C44 N4 C46 108.5(3)
C45 N4 C46 107.6(3)
C44 N4 K1 111.3(2)
C45 N4 K1 108.5(2)
C46 N4 K1 108.5(2)
C2 C1 N1 116.8(2)
C1 C2 N2 117.2(2)
C4 C3 C8 120.0(2)
C4 C3 N1 120.3(2)
C8 C3 N1 119.7(2)
C4 C3 K1 77.81(14)
C8 C3 K1 78.74(14)
N1 C3 K1 114.92(14)
C5 C4 C3 118.7(2)
C5 C4 C9 119.1(2)
C3 C4 C9 122.1(2)
C5 C4 K1 77.93(16)
C3 C4 K1 76.99(14)
C9 C4 K1 116.66(16)
C6 C5 C4 121.3(3)
C6 C5 K1 78.24(17)
C4 C5 K1 77.20(15)
C5 C6 C7 120.0(2)
C5 C6 K1 77.42(17)
C7 C6 K1 77.56(17)
C6 C7 C8 121.4(3)
C6 C7 K1 78.00(17)
C8 C7 K1 78.04(16)
C7 C8 C3 118.6(2)
C7 C8 C12 120.3(2)
C3 C8 C12 120.9(2)
C7 C8 K1 77.28(16)
C3 C8 K1 76.09(14)
C12 C8 K1 120.97(16)
C4 C9 C10 112.2(2)
C4 C9 C11 111.0(2)
C10 C9 C11 110.4(2)
C13 C12 C8 113.6(2)
C13 C12 C14 109.9(2)
C8 C12 C14 109.7(2)
C20 C15 C16 120.9(2)
C20 C15 N2 119.1(2)
C16 C15 N2 120.0(2)
C17 C16 C15 118.1(2)
C17 C16 C21 120.0(2)
C15 C16 C21 121.8(2)
C18 C17 C16 121.4(3)
C17 C18 C19 120.0(2)
C18 C19 C20 121.4(3)
C19 C20 C15 118.1(3)
C19 C20 C24 121.5(2)
C15 C20 C24 120.4(2)
C16 C21 C23 110.2(2)
C16 C21 C22 113.9(2)
C23 C21 C22 109.0(2)
C20 C24 C26 110.5(3)
C20 C24 C25 114.6(2)
C26 C24 C25 110.4(3)
Si1 C27 Si2 114.80(13)
Si1 C27 Sn1 109.08(11)
Si2 C27 Sn1 111.87(11)
Si4 C34 Si3 117.81(14)
Si4 C34 Sn1 107.52(12)
Si3 C34 Sn1 117.88(12)
C44 C43 N3 120.1(4)
C43 C44 N4 120.2(4)

loop_
_geom_bond_atom_site_label_1
_geom_bond_atom_site_label_2
_geom_bond_distance
Sn1 C34 2.268(2)
Sn1 C27 2.280(2)
Sn1 Ga1 2.7186(6)
Sn1 K1 3.6407(9)
Ga1 N2 1.909(2)
Ga1 N1 1.9294(19)
K1 N4 2.820(3)
K1 N3 2.833(3)
K1 C3 3.234(2)
K1 C4 3.245(3)
K1 C5 3.254(3)
K1 C7 3.259(3)
K1 C6 3.264(3)
K1 C8 3.268(3)
Si1 C27 1.859(3)
Si1 C30 1.871(3)
Si1 C29 1.878(3)
Si1 C28 1.880(3)
Si2 C32 1.875(3)
Si2 C33 1.877(3)
Si2 C31 1.878(3)
Si2 C27 1.879(2)
Si3 C34 1.863(3)
Si3 C36 1.865(3)
Si3 C35 1.865(3)
Si3 C37 1.880(3)
Si4 C34 1.860(3)
Si4 C38 1.876(3)
Si4 C39 1.879(3)
Si4 C40 1.884(4)
N1 C1 1.397(3)
N1 C3 1.420(3)
N2 C2 1.397(3)
N2 C15 1.428(3)
N3 C41 1.417(5)
N3 C42 1.441(4)
N3 C43 1.466(5)
N4 C44 1.447(5)
N4 C45 1.456(4)
N4 C46 1.463(5)
C1 C2 1.343(3)
C3 C4 1.413(3)
C3 C8 1.417(3)
C4 C5 1.400(3)
C4 C9 1.514(4)
C5 C6 1.374(4)
C6 C7 1.381(4)
C7 C8 1.395(3)
C8 C12 1.527(4)
C9 C10 1.530(4)
C9 C11 1.533(4)
C12 C13 1.526(4)
C12 C14 1.534(4)
C15 C20 1.410(4)
C15 C16 1.414(4)
C16 C17 1.396(3)
C16 C21 1.514(4)
C17 C18 1.376(4)
C18 C19 1.382(4)
C19 C20 1.397(4)
C20 C24 1.514(4)
C21 C23 1.533(4)
C21 C22 1.534(4)
C24 C26 1.519(4)
C24 C25 1.522(4)
C43 C44 1.377(5)
